data_1503792
loop_
_publ_author_name
'Geng, Mingwei'
'Zhang, Dechun'
'Wu, Xiangxiang'
'He, Lan'
'Gong, Bing'

_publ_section_title
;
 One-pot formation and characterization of macrocyclic aromatic
 tetrasulfonates.
;
_journal_issue 4
_journal_name_full 'Organic letters'
_journal_page_first 923
_journal_page_last 926
_journal_paper_doi 10.1021/ol8028884
_journal_volume 11
_journal_year 2009
_chemical_formula_moiety 'C66 H76 N2 O18 S4'
_chemical_formula_sum 'C66 H76 N2 O18 S4'
_chemical_formula_weight 1313.53
_chemical_name_systematic
; 
 ? 
;
_space_group_IT_number 4
_symmetry_cell_setting monoclinic
_symmetry_space_group_name_Hall 'P 2yb'
_symmetry_space_group_name_H-M 'P 1 21 1'
_atom_sites_solution_hydrogens geom
_atom_sites_solution_primary direct
_atom_sites_solution_secondary difmap
_audit_creation_method SHELXL-97
_cell_angle_alpha 90.00
_cell_angle_beta 100.89(3)
_cell_angle_gamma 90.00
_cell_formula_units_Z 2
_cell_length_a 13.203(3)
_cell_length_b 12.335(3)
_cell_length_c 20.643(4)
_cell_measurement_reflns_used 789
_cell_measurement_temperature 173(2)
_cell_measurement_theta_max 27.48
_cell_measurement_theta_min 2.17
_cell_volume 3301.4(13)
_computing_cell_refinement 'Rapid Auto(Rigaku 2001)'
_computing_data_collection 'Rapid Auto(Rigaku 2001)'
_computing_data_reduction 'Rapid Auto(Rigaku 2001)'
_computing_molecular_graphics 'XP in Siemens SHELXTL (Sheldrick, 1994)'
_computing_publication_material 'SHELX97 (Sheldrick, 1997)'
_computing_structure_refinement 'SHELXL-97 (Sheldrick, 1997)'
_computing_structure_solution 'SHELXS-97 (Sheldrick, 1990)'
_diffrn_ambient_temperature 173(2)
_diffrn_measured_fraction_theta_full 0.996
_diffrn_measured_fraction_theta_max 0.996
_diffrn_measurement_device_type 'Rigaku raxis Rapid IP Area Detector'
_diffrn_measurement_method '\w scans at fixed \c = 45\%'
_diffrn_radiation_monochromator graphite
_diffrn_radiation_source 'rotating anode'
_diffrn_radiation_type MoK\a
_diffrn_radiation_wavelength 0.71073
_diffrn_reflns_av_R_equivalents 0.0000
_diffrn_reflns_av_sigmaI/netI 0.0484
_diffrn_reflns_limit_h_max 17
_diffrn_reflns_limit_h_min -17
_diffrn_reflns_limit_k_max 16
_diffrn_reflns_limit_k_min -16
_diffrn_reflns_limit_l_max 26
_diffrn_reflns_limit_l_min -26
_diffrn_reflns_number 14750
_diffrn_reflns_theta_full 27.48
_diffrn_reflns_theta_max 27.48
_diffrn_reflns_theta_min 1.70
_exptl_absorpt_coefficient_mu 0.216
_exptl_absorpt_correction_T_max 0.9130
_exptl_absorpt_correction_T_min 0.8779
_exptl_absorpt_correction_type multi-scan
_exptl_absorpt_process_details 'ABSCOR by T.Higashi    8 March, 1995'
_exptl_crystal_colour corless
_exptl_crystal_density_diffrn 1.321
_exptl_crystal_density_method 'not measured'
_exptl_crystal_description block
_exptl_crystal_F_000 1388
_exptl_crystal_size_max 0.62
_exptl_crystal_size_mid 0.48
_exptl_crystal_size_min 0.43
_refine_diff_density_max 1.495
_refine_diff_density_min -0.452
_refine_diff_density_rms 0.133
_refine_ls_abs_structure_details 'Flack H D (1983), Acta Cryst. A39, 876-881'
_refine_ls_abs_structure_Flack 0.00(7)
_refine_ls_extinction_method none
_refine_ls_goodness_of_fit_ref 1.081
_refine_ls_hydrogen_treatment constr
_refine_ls_matrix_type full
_refine_ls_number_parameters 808
_refine_ls_number_reflns 14750
_refine_ls_number_restraints 4
_refine_ls_restrained_S_all 1.085
_refine_ls_R_factor_all 0.0832
_refine_ls_R_factor_gt 0.0704
_refine_ls_shift/su_max 0.001
_refine_ls_shift/su_mean 0.000
_refine_ls_structure_factor_coef Fsqd
_refine_ls_weighting_details 'calc w=1/[\s^2^(Fo^2^)+(0.1240P)^2^+0.3727P] where P=(Fo^2^+2Fc^2^)/3'
_refine_ls_weighting_scheme calc
_refine_ls_wR_factor_gt 0.1838
_refine_ls_wR_factor_ref 0.1918
_reflns_number_gt 12556
_reflns_number_total 14750
_reflns_threshold_expression >2sigma(I)
_cod_data_source_file ol8028884_si_006.cif
_cod_data_source_block 7
_cod_original_cell_volume 3301.2(11)
_cod_original_sg_symbol_H-M P2(1)
_cod_database_code 1503792

loop_
_symmetry_equiv_pos_as_xyz
'x, y, z'
'-x, y+1/2, -z'

loop_
_atom_site_label
_atom_site_type_symbol
_atom_site_fract_x
_atom_site_fract_y
_atom_site_fract_z
_atom_site_U_iso_or_equiv
_atom_site_adp_type
_atom_site_occupancy
_atom_site_symmetry_multiplicity
_atom_site_calc_flag
_atom_site_refinement_flags
S1 S 0.95472(7) 0.85907(9) 0.38467(4) 0.0350(2) Uani 1 1 d .
S2 S 0.60521(8) 0.69026(9) -0.00816(5) 0.0379(2) Uani 1 1 d .
S3 S 0.12553(7) 0.79426(9) 0.15348(5) 0.0353(2) Uani 1 1 d .
S4 S 0.47142(7) 0.93672(9) 0.54657(4) 0.0352(2) Uani 1 1 d .
O1 O 0.8906(2) 0.7676(3) 0.36168(14) 0.0431(7) Uani 1 1 d .
O1A O 0.3000(4) 0.6841(4) 0.6137(3) 0.0860(13) Uani 1 1 d .
O1B O 0.7964(5) 0.5343(6) 0.1828(3) 0.127(2) Uani 1 1 d .
O2 O 1.0594(2) 0.8415(3) 0.41330(14) 0.0454(7) Uani 1 1 d .
O3 O 0.95884(19) 0.9391(3) 0.32511(12) 0.0376(6) Uani 1 1 d .
O4 O 0.6757(2) 0.7970(3) 0.00041(13) 0.0401(6) Uani 1 1 d .
O5 O 0.6218(2) 0.6443(3) -0.06832(16) 0.0504(8) Uani 1 1 d .
O6 O 0.6268(3) 0.6288(3) 0.05149(16) 0.0484(8) Uani 1 1 d .
O7 O 0.0227(2) 0.7626(3) 0.12885(16) 0.0477(7) Uani 1 1 d .
O8 O 0.1897(2) 0.7281(3) 0.20092(15) 0.0422(7) Uani 1 1 d .
O9 O 0.1147(2) 0.9101(2) 0.18468(13) 0.0360(6) Uani 1 1 d .
O10 O 0.4033(2) 1.0346(3) 0.51064(13) 0.0391(6) Uani 1 1 d .
O11 O 0.4537(2) 0.9403(3) 0.61243(13) 0.0483(8) Uani 1 1 d .
O12 O 0.4475(2) 0.8415(2) 0.50768(14) 0.0410(6) Uani 1 1 d .
O13 O 0.5831(2) 1.1216(3) 0.61264(15) 0.0435(7) Uani 1 1 d .
O14 O 1.0289(2) 1.0594(3) 0.45406(15) 0.0492(8) Uani 1 1 d .
O15 O 0.4987(2) 0.8284(3) -0.11404(15) 0.0495(8) Uani 1 1 d .
O16 O 0.0646(2) 0.9468(3) 0.04565(14) 0.0469(7) Uani 1 1 d .
N1A N 0.2331(3) 0.8523(4) 0.61716(19) 0.0512(9) Uani 1 1 d .
N1B N 0.9600(3) 0.5474(4) 0.23688(18) 0.0547(10) Uani 1 1 d .
C1 C 0.7392(3) 1.1033(3) 0.56785(18) 0.0358(8) Uani 1 1 d .
H1B H 0.7711 1.1639 0.5919 0.043 Uiso 1 1 calc R
C1B C 1.0316(4) 0.5864(5) 0.2930(3) 0.0570(12) Uani 1 1 d .
H1BA H 0.9943 0.6265 0.3221 0.086 Uiso 1 1 calc R
H1BB H 1.0818 0.6345 0.2782 0.086 Uiso 1 1 calc R
H1BC H 1.0678 0.5249 0.3170 0.086 Uiso 1 1 calc R
C1A C 0.1838(4) 0.9431(6) 0.5788(3) 0.0731(16) Uani 1 1 d .
H1AA H 0.1650 0.9221 0.5323 0.110 Uiso 1 1 calc R
H1AB H 0.2316 1.0046 0.5831 0.110 Uiso 1 1 calc R
H1AC H 0.1216 0.9640 0.5952 0.110 Uiso 1 1 calc R
C2 C 0.7925(3) 1.0469(3) 0.52514(17) 0.0316(7) Uani 1 1 d .
C2B C 1.0007(7) 0.4841(7) 0.1894(3) 0.092(2) Uani 1 1 d .
H2BA H 0.9444 0.4627 0.1536 0.138 Uiso 1 1 calc R
H2BB H 1.0343 0.4191 0.2108 0.138 Uiso 1 1 calc R
H2BC H 1.0512 0.5273 0.1714 0.138 Uiso 1 1 calc R
C2A C 0.2674(5) 0.8632(7) 0.6855(3) 0.0825(19) Uani 1 1 d .
H2AA H 0.2975 0.7946 0.7037 0.124 Uiso 1 1 calc R
H2AB H 0.2090 0.8821 0.7064 0.124 Uiso 1 1 calc R
H2AC H 0.3196 0.9206 0.6941 0.124 Uiso 1 1 calc R
C3 C 0.8896(3) 1.0821(3) 0.51444(19) 0.0358(8) Uani 1 1 d .
H3A H 0.9220 1.1429 0.5379 0.043 Uiso 1 1 calc R
C3A C 0.2573(4) 0.7633(5) 0.5864(3) 0.0589(13) Uani 1 1 d .
H3AA H 0.2398 0.7621 0.5396 0.071 Uiso 1 1 calc R
C3B C 0.8598(6) 0.5666(6) 0.2288(4) 0.0823(19) Uani 1 1 d .
H3B H 0.8449 0.6190 0.2594 0.099 Uiso 1 1 d R
C4 C 0.9372(3) 1.0291(3) 0.47035(18) 0.0359(8) Uani 1 1 d .
C5 C 0.8928(3) 0.9350(4) 0.43843(17) 0.0355(8) Uani 1 1 d .
C6 C 0.7988(3) 0.8976(4) 0.44775(18) 0.0354(8) Uani 1 1 d .
H6B H 0.7695 0.8346 0.4252 0.042 Uiso 1 1 calc R
C7 C 0.7457(3) 0.9533(3) 0.49103(18) 0.0338(8) Uani 1 1 d .
C8 C 0.6477(3) 0.9199(3) 0.50127(17) 0.0343(8) Uani 1 1 d .
H8B H 0.6165 0.8569 0.4796 0.041 Uiso 1 1 calc R
C9 C 0.5974(3) 0.9774(3) 0.54211(17) 0.0341(8) Uani 1 1 d .
C10 C 0.6417(3) 1.0723(3) 0.57538(17) 0.0324(8) Uani 1 1 d .
C11 C 0.8684(3) 0.9494(4) 0.27486(17) 0.0364(8) Uani 1 1 d .
C12 C 0.8619(3) 0.8872(3) 0.21978(18) 0.0358(8) Uani 1 1 d .
H12B H 0.9139 0.8354 0.2166 0.043 Uiso 1 1 calc R
C13 C 0.7771(3) 0.9003(3) 0.16750(18) 0.0335(8) Uani 1 1 d .
C14 C 0.7657(3) 0.8380(4) 0.10927(19) 0.0379(9) Uani 1 1 d .
H14A H 0.8148 0.7835 0.1048 0.046 Uiso 1 1 calc R
C15 C 0.6845(3) 0.8565(4) 0.05970(19) 0.0376(8) Uani 1 1 d .
C16 C 0.6100(3) 0.9378(4) 0.0639(2) 0.0432(9) Uani 1 1 d .
H16A H 0.5546 0.9500 0.0279 0.052 Uiso 1 1 calc R
C17 C 0.6184(3) 0.9976(4) 0.1193(2) 0.0469(10) Uani 1 1 d .
H17A H 0.5681 1.0514 0.1225 0.056 Uiso 1 1 calc R
C18 C 0.7026(3) 0.9810(4) 0.1736(2) 0.0392(9) Uani 1 1 d .
C19 C 0.7129(4) 1.0423(4) 0.2321(2) 0.0489(11) Uani 1 1 d .
H19A H 0.6621 1.0949 0.2365 0.059 Uiso 1 1 calc R
C20 C 0.7942(3) 1.0275(4) 0.2823(2) 0.0447(10) Uani 1 1 d .
H20A H 0.8008 1.0690 0.3217 0.054 Uiso 1 1 calc R
C21 C 0.4801(3) 0.7451(3) -0.01535(19) 0.0349(8) Uani 1 1 d .
C22 C 0.4403(3) 0.8164(3) -0.06754(18) 0.0346(8) Uani 1 1 d .
C23 C 0.3496(3) 0.8711(4) -0.06717(18) 0.0396(9) Uani 1 1 d .
H23A H 0.3232 0.9195 -0.1021 0.048 Uiso 1 1 calc R
C24 C 0.2956(3) 0.8553(4) -0.01476(18) 0.0370(8) Uani 1 1 d .
C25 C 0.2042(3) 0.9129(4) -0.01155(18) 0.0398(9) Uani 1 1 d .
H25A H 0.1789 0.9645 -0.0449 0.048 Uiso 1 1 calc R
C26 C 0.1521(3) 0.8964(4) 0.03777(18) 0.0379(9) Uani 1 1 d .
C27 C 0.1914(3) 0.8202(3) 0.08835(17) 0.0327(8) Uani 1 1 d .
C28 C 0.2799(3) 0.7643(3) 0.08795(19) 0.0352(8) Uani 1 1 d .
H28A H 0.3047 0.7144 0.1223 0.042 Uiso 1 1 calc R
C29 C 0.3350(3) 0.7803(3) 0.03667(19) 0.0350(8) Uani 1 1 d .
C30 C 0.4277(3) 0.7257(4) 0.0343(2) 0.0393(9) Uani 1 1 d .
H30A H 0.4540 0.6746 0.0677 0.047 Uiso 1 1 calc R
C31 C 0.2021(3) 0.9585(3) 0.22545(18) 0.0343(8) Uani 1 1 d .
C32 C 0.2127(3) 0.9461(3) 0.29189(17) 0.0311(7) Uani 1 1 d .
H32A H 0.1649 0.9037 0.3101 0.037 Uiso 1 1 calc R
C33 C 0.2966(3) 0.9979(3) 0.33344(18) 0.0325(8) Uani 1 1 d .
C34 C 0.3099(3) 0.9896(3) 0.40288(18) 0.0317(7) Uani 1 1 d .
H34A H 0.2628 0.9488 0.4227 0.038 Uiso 1 1 calc R
C35 C 0.3908(3) 1.0408(3) 0.44067(18) 0.0354(8) Uani 1 1 d .
C36 C 0.4609(3) 1.1041(4) 0.4139(2) 0.0447(10) Uani 1 1 d .
H36A H 0.5162 1.1397 0.4420 0.054 Uiso 1 1 calc R
C37 C 0.4485(4) 1.1142(4) 0.3465(2) 0.0460(11) Uani 1 1 d .
H37A H 0.4953 1.1578 0.3282 0.055 Uiso 1 1 calc R
C38 C 0.3674(3) 1.0606(3) 0.30417(19) 0.0379(8) Uani 1 1 d .
C39 C 0.3506(4) 1.0704(4) 0.2352(2) 0.0481(11) Uani 1 1 d .
H39A H 0.3968 1.1126 0.2155 0.058 Uiso 1 1 calc R
C40 C 0.2689(3) 1.0203(4) 0.1961(2) 0.0405(9) Uani 1 1 d .
H40A H 0.2580 1.0277 0.1494 0.049 Uiso 1 1 calc R
C41 C 0.6159(4) 1.2230(5) 0.6433(3) 0.0653(16) Uani 1 1 d D
H41A H 0.6504 1.2687 0.6145 0.078 Uiso 1 1 calc R
H41B H 0.6629 1.2124 0.6862 0.078 Uiso 1 1 calc R
C42 C 0.5072(8) 1.2752(9) 0.6528(5) 0.120(3) Uani 1 1 d D
H42A H 0.4741 1.3301 0.6241 0.143 Uiso 1 1 calc R
C43 C 0.4651(5) 1.2368(6) 0.7040(3) 0.098(3) Uani 1 1 d D
H43A H 0.4922 1.1612 0.7116 0.117 Uiso 1 1 calc R
C44 C 0.3586(5) 1.2277(6) 0.7020(3) 0.218(9) Uani 1 1 d R
H44A H 0.3252 1.1985 0.6592 0.327 Uiso 1 1 calc R
H44B H 0.3300 1.2995 0.7084 0.327 Uiso 1 1 calc R
H44C H 0.3462 1.1790 0.7372 0.327 Uiso 1 1 calc R
C45 C 0.488(2) 1.287(2) 0.7664(7) 0.342(17) Uani 1 1 d .
H45A H 0.5623 1.3005 0.7782 0.512 Uiso 1 1 calc R
H45B H 0.4667 1.2395 0.7995 0.512 Uiso 1 1 calc R
H45C H 0.4507 1.3560 0.7649 0.512 Uiso 1 1 calc R
C46 C 1.0682(4) 1.1650(4) 0.4736(3) 0.0584(14) Uani 1 1 d U
H46A H 1.0509 1.2052 0.5092 0.070 Uiso 1 1 calc R
C47 C 1.1376(6) 1.2024(7) 0.4321(4) 0.091(2) Uani 1 1 d U
H47A H 1.1987 1.1542 0.4387 0.109 Uiso 1 1 calc R
H47B H 1.1618 1.2760 0.4467 0.109 Uiso 1 1 calc R
C48 C 1.0907(6) 1.2064(6) 0.3574(3) 0.0784(19) Uani 1 1 d .
H48A H 1.0865 1.1299 0.3411 0.094 Uiso 1 1 calc R
C49 C 0.9977(7) 1.2588(11) 0.3266(7) 0.159(5) Uani 1 1 d .
H49A H 0.9867 1.2473 0.2788 0.239 Uiso 1 1 calc R
H49B H 1.0029 1.3367 0.3361 0.239 Uiso 1 1 calc R
H49C H 0.9395 1.2284 0.3439 0.239 Uiso 1 1 calc R
C50 C 1.1802(6) 1.2562(8) 0.3359(6) 0.124(4) Uani 1 1 d .
H50A H 1.1649 1.2666 0.2880 0.186 Uiso 1 1 calc R
H50B H 1.2403 1.2086 0.3478 0.186 Uiso 1 1 calc R
H50C H 1.1951 1.3265 0.3578 0.186 Uiso 1 1 calc R
C51 C 0.4637(4) 0.9079(5) -0.1665(2) 0.0594(14) Uani 1 1 d .
H51A H 0.4635 0.9818 -0.1478 0.071 Uiso 1 1 calc R
H51B H 0.3930 0.8904 -0.1898 0.071 Uiso 1 1 calc R
C52 C 0.5389(4) 0.9014(5) -0.2136(2) 0.0548(12) Uani 1 1 d .
H52A H 0.5533 0.8240 -0.2207 0.066 Uiso 1 1 calc R
H52B H 0.5048 0.9317 -0.2566 0.066 Uiso 1 1 calc R
C53 C 0.6373(6) 0.9571(15) -0.1931(3) 0.158(6) Uani 1 1 d .
H53A H 0.6113 1.0334 -0.1947 0.190 Uiso 1 1 calc R
C54 C 0.6973(6) 0.9637(11) -0.2477(4) 0.119(4) Uani 1 1 d .
H54A H 0.6496 0.9702 -0.2901 0.178 Uiso 1 1 calc R
H54B H 0.7390 0.8980 -0.2477 0.178 Uiso 1 1 calc R
H54C H 0.7427 1.0272 -0.2410 0.178 Uiso 1 1 calc R
C55 C 0.6982(6) 0.9579(7) -0.1279(3) 0.083(2) Uani 1 1 d .
H55A H 0.6527 0.9615 -0.0956 0.124 Uiso 1 1 calc R
H55B H 0.7439 1.0212 -0.1227 0.124 Uiso 1 1 calc R
H55C H 0.7397 0.8916 -0.1209 0.124 Uiso 1 1 calc R
C56 C 0.0258(4) 1.0351(5) 0.0015(2) 0.0573(13) Uani 1 1 d .
H56A H -0.0026 1.0070 -0.0432 0.069 Uiso 1 1 calc R
H56B H 0.0818 1.0871 -0.0018 0.069 Uiso 1 1 calc R
C57 C -0.0577(4) 1.0893(5) 0.0308(2) 0.0586(13) Uani 1 1 d .
H57A H -0.1120 1.0354 0.0343 0.070 Uiso 1 1 calc R
H57B H -0.0896 1.1475 0.0007 0.070 Uiso 1 1 calc R
C58 C -0.0178(5) 1.1380(5) 0.0989(3) 0.0711(18) Uani 1 1 d .
H58A H 0.0146 1.0785 0.1286 0.085 Uiso 1 1 calc R
C59 C -0.1113(7) 1.1806(6) 0.1257(4) 0.093(2) Uani 1 1 d .
H59A H -0.0879 1.2114 0.1697 0.139 Uiso 1 1 calc R
H59B H -0.1592 1.1208 0.1284 0.139 Uiso 1 1 calc R
H59C H -0.1463 1.2368 0.0961 0.139 Uiso 1 1 calc R
C60 C 0.0641(7) 1.2256(8) 0.0971(5) 0.105(3) Uani 1 1 d .
H60A H 0.0879 1.2541 0.1417 0.158 Uiso 1 1 calc R
H60B H 0.0341 1.2845 0.0678 0.158 Uiso 1 1 calc R
H60C H 0.1225 1.1940 0.0807 0.158 Uiso 1 1 calc R

loop_
_atom_site_aniso_label
_atom_site_aniso_U_11
_atom_site_aniso_U_22
_atom_site_aniso_U_33
_atom_site_aniso_U_23
_atom_site_aniso_U_13
_atom_site_aniso_U_12
S1 0.0359(5) 0.0429(5) 0.0271(4) -0.0052(4) 0.0083(3) 0.0003(4)
S2 0.0392(5) 0.0379(5) 0.0368(5) -0.0067(4) 0.0074(4) 0.0060(4)
S3 0.0326(4) 0.0393(5) 0.0343(4) -0.0012(4) 0.0072(4) -0.0008(4)
S4 0.0341(4) 0.0434(5) 0.0281(4) 0.0016(4) 0.0054(3) -0.0077(4)
O1 0.0492(16) 0.0481(18) 0.0356(14) -0.0096(13) 0.0169(12) -0.0006(14)
O1A 0.083(3) 0.068(3) 0.111(4) 0.017(3) 0.029(3) -0.007(3)
O1B 0.098(4) 0.119(5) 0.137(5) -0.026(4) -0.047(4) -0.002(4)
O2 0.0379(14) 0.059(2) 0.0382(14) -0.0006(14) 0.0034(12) 0.0079(14)
O3 0.0318(13) 0.0540(18) 0.0264(12) 0.0007(12) 0.0037(10) -0.0044(13)
O4 0.0396(14) 0.0500(17) 0.0299(13) -0.0061(12) 0.0050(11) -0.0013(13)
O5 0.0458(17) 0.054(2) 0.0528(18) -0.0179(15) 0.0128(14) 0.0093(15)
O6 0.0550(18) 0.0399(17) 0.0505(17) 0.0047(14) 0.0100(14) 0.0141(14)
O7 0.0375(15) 0.0522(19) 0.0530(18) -0.0100(15) 0.0081(13) -0.0073(14)
O8 0.0457(16) 0.0398(16) 0.0434(16) 0.0069(13) 0.0146(13) 0.0062(13)
O9 0.0318(13) 0.0438(16) 0.0308(12) -0.0057(11) 0.0013(10) 0.0048(11)
O10 0.0356(14) 0.0503(17) 0.0294(13) -0.0077(12) 0.0014(11) 0.0013(12)
O11 0.0440(15) 0.072(2) 0.0289(13) 0.0018(15) 0.0063(11) -0.0154(16)
O12 0.0421(15) 0.0356(16) 0.0434(15) 0.0044(12) 0.0030(12) -0.0067(12)
O13 0.0428(16) 0.0420(17) 0.0494(17) -0.0136(14) 0.0182(13) -0.0045(13)
O14 0.0471(16) 0.059(2) 0.0460(17) -0.0137(15) 0.0193(14) -0.0168(15)
O15 0.0463(16) 0.066(2) 0.0381(15) 0.0077(15) 0.0135(13) 0.0102(15)
O16 0.0464(16) 0.0575(19) 0.0358(14) 0.0062(14) 0.0056(12) 0.0184(15)
N1A 0.0377(18) 0.065(3) 0.049(2) -0.009(2) 0.0037(16) -0.0071(19)
N1B 0.067(3) 0.055(3) 0.0371(19) -0.0011(17) -0.0024(18) -0.006(2)
C1 0.040(2) 0.037(2) 0.0289(17) -0.0061(15) 0.0015(15) -0.0020(16)
C1B 0.063(3) 0.055(3) 0.053(3) -0.015(2) 0.010(2) -0.003(2)
C1A 0.049(3) 0.073(4) 0.092(4) 0.008(4) -0.001(3) 0.006(3)
C2 0.0329(18) 0.033(2) 0.0280(16) 0.0020(14) 0.0041(14) -0.0002(15)
C2B 0.133(6) 0.086(5) 0.058(3) -0.027(3) 0.017(4) -0.010(5)
C2A 0.085(4) 0.110(6) 0.049(3) -0.009(3) 0.006(3) -0.017(4)
C3 0.0389(19) 0.035(2) 0.0323(18) -0.0048(16) 0.0052(15) -0.0054(16)
C3A 0.047(3) 0.058(3) 0.073(3) 0.001(3) 0.016(2) -0.009(2)
C3B 0.086(5) 0.071(4) 0.081(4) 0.002(3) -0.008(4) -0.012(4)
C4 0.043(2) 0.039(2) 0.0254(16) 0.0045(15) 0.0046(15) -0.0026(17)
C5 0.0381(18) 0.043(2) 0.0264(16) -0.0071(16) 0.0101(14) 0.0016(17)
C6 0.0349(18) 0.040(2) 0.0302(17) -0.0063(15) 0.0035(14) -0.0011(16)
C7 0.0338(18) 0.038(2) 0.0290(17) -0.0004(15) 0.0043(14) -0.0040(16)
C8 0.0347(18) 0.040(2) 0.0258(16) -0.0011(15) 0.0006(13) -0.0021(16)
C9 0.0303(17) 0.045(2) 0.0265(17) -0.0008(15) 0.0027(13) -0.0088(16)
C10 0.0351(18) 0.033(2) 0.0277(16) -0.0016(14) 0.0025(14) -0.0016(15)
C11 0.0314(17) 0.051(2) 0.0255(16) 0.0019(16) 0.0021(13) -0.0044(17)
C12 0.0374(19) 0.040(2) 0.0313(18) -0.0010(15) 0.0097(15) 0.0058(16)
C13 0.0322(17) 0.041(2) 0.0288(17) -0.0021(15) 0.0093(14) 0.0003(15)
C14 0.0363(19) 0.043(2) 0.0340(18) -0.0026(16) 0.0059(15) 0.0046(17)
C15 0.043(2) 0.038(2) 0.0320(18) -0.0012(16) 0.0072(15) -0.0013(18)
C16 0.042(2) 0.040(2) 0.042(2) -0.0027(19) -0.0056(17) 0.0063(19)
C17 0.046(2) 0.039(2) 0.052(2) -0.0037(19) 0.0001(19) 0.0147(19)
C18 0.0348(19) 0.041(2) 0.042(2) -0.0034(17) 0.0060(16) 0.0068(17)
C19 0.051(2) 0.044(3) 0.051(2) -0.014(2) 0.0072(19) 0.010(2)
C20 0.050(2) 0.048(3) 0.0350(19) -0.0130(19) 0.0064(17) 0.004(2)
C21 0.0329(18) 0.036(2) 0.0353(19) -0.0033(16) 0.0064(15) 0.0034(15)
C22 0.0299(17) 0.043(2) 0.0286(17) -0.0051(16) 0.0004(14) -0.0029(15)
C23 0.040(2) 0.051(3) 0.0268(17) -0.0008(17) 0.0036(15) -0.0007(18)
C24 0.0361(19) 0.043(2) 0.0289(17) -0.0065(17) -0.0001(14) 0.0014(17)
C25 0.043(2) 0.047(2) 0.0258(17) -0.0011(16) -0.0034(15) 0.0066(18)
C26 0.0368(19) 0.046(2) 0.0294(18) -0.0042(16) 0.0019(14) 0.0052(17)
C27 0.0350(18) 0.038(2) 0.0271(16) -0.0046(15) 0.0106(14) 0.0001(15)
C28 0.0392(19) 0.033(2) 0.0328(18) -0.0009(15) 0.0061(15) -0.0022(16)
C29 0.0353(18) 0.033(2) 0.0361(19) -0.0035(16) 0.0056(15) 0.0027(16)
C30 0.042(2) 0.038(2) 0.038(2) 0.0007(17) 0.0063(17) 0.0041(17)
C31 0.0357(18) 0.036(2) 0.0302(17) 0.0004(15) 0.0032(14) 0.0023(15)
C32 0.0283(16) 0.035(2) 0.0307(16) 0.0010(15) 0.0061(13) -0.0001(15)
C33 0.0353(18) 0.0279(19) 0.0338(18) 0.0065(15) 0.0046(14) -0.0006(15)
C34 0.0306(17) 0.033(2) 0.0308(17) 0.0021(15) 0.0049(14) -0.0023(15)
C35 0.042(2) 0.035(2) 0.0286(17) 0.0002(15) 0.0057(15) 0.0037(16)
C36 0.040(2) 0.039(2) 0.049(2) -0.0006(19) -0.0056(18) -0.0117(18)
C37 0.048(2) 0.047(3) 0.040(2) 0.0069(19) -0.0001(18) -0.022(2)
C38 0.039(2) 0.037(2) 0.0359(19) 0.0034(16) 0.0037(15) -0.0056(17)
C39 0.053(2) 0.048(3) 0.043(2) 0.013(2) 0.0104(19) -0.012(2)
C40 0.045(2) 0.042(2) 0.0347(19) 0.0081(17) 0.0065(16) 0.0032(18)
C41 0.068(3) 0.047(3) 0.092(4) -0.026(3) 0.044(3) -0.014(2)
C42 0.150(8) 0.111(7) 0.109(6) 0.042(6) 0.055(6) 0.047(6)
C43 0.067(4) 0.124(6) 0.118(6) -0.069(5) 0.055(4) -0.024(4)
C44 0.122(10) 0.201(16) 0.31(2) 0.098(16) -0.012(11) -0.068(11)
C45 0.65(5) 0.28(3) 0.141(12) -0.082(16) 0.21(2) -0.07(3)
C46 0.071(3) 0.056(3) 0.053(3) -0.018(2) 0.025(2) -0.033(3)
C47 0.100(5) 0.074(5) 0.106(6) -0.009(4) 0.037(4) -0.012(4)
C48 0.116(6) 0.069(4) 0.056(3) 0.001(3) 0.031(3) -0.019(4)
C49 0.072(5) 0.126(9) 0.276(16) 0.011(10) 0.023(7) -0.015(6)
C50 0.074(5) 0.075(5) 0.220(11) 0.031(7) 0.022(6) 0.000(4)
C51 0.053(3) 0.092(4) 0.031(2) 0.019(2) 0.0040(18) 0.013(3)
C52 0.062(3) 0.069(3) 0.033(2) 0.001(2) 0.0080(19) -0.003(2)
C53 0.060(4) 0.36(2) 0.056(4) -0.046(7) 0.021(3) -0.039(7)
C54 0.081(5) 0.217(12) 0.067(4) 0.004(6) 0.035(4) -0.027(6)
C55 0.083(4) 0.089(5) 0.075(4) -0.012(4) 0.013(3) -0.023(4)
C56 0.063(3) 0.068(3) 0.038(2) 0.012(2) 0.004(2) 0.031(3)
C57 0.051(3) 0.068(3) 0.055(3) 0.012(3) 0.005(2) 0.030(2)
C58 0.100(5) 0.063(4) 0.050(3) 0.015(3) 0.016(3) 0.050(3)
C59 0.129(6) 0.067(4) 0.101(5) 0.011(4) 0.067(5) 0.036(4)
C60 0.090(5) 0.096(6) 0.128(7) -0.040(5) 0.015(5) 0.006(5)

loop_
_atom_type_symbol
_atom_type_description
_atom_type_scat_dispersion_real
_atom_type_scat_dispersion_imag
_atom_type_scat_source
C C 0.0033 0.0016 'International Tables Vol C Tables 4.2.6.8 and 6.1.1.4'
H H 0.0000 0.0000 'International Tables Vol C Tables 4.2.6.8 and 6.1.1.4'
N N 0.0061 0.0033 'International Tables Vol C Tables 4.2.6.8 and 6.1.1.4'
O O 0.0106 0.0060 'International Tables Vol C Tables 4.2.6.8 and 6.1.1.4'
S S 0.1246 0.1234 'International Tables Vol C Tables 4.2.6.8 and 6.1.1.4'

loop_
_geom_angle_atom_site_label_1
_geom_angle_atom_site_label_2
_geom_angle_atom_site_label_3
_geom_angle
O2 S1 O1 119.1(2)
O2 S1 O3 104.21(17)
O1 S1 O3 109.69(16)
O2 S1 C5 110.51(18)
O1 S1 C5 108.06(18)
O3 S1 C5 104.19(19)
O5 S2 O6 120.3(2)
O5 S2 O4 104.02(19)
O6 S2 O4 108.87(18)
O5 S2 C21 112.07(19)
O6 S2 C21 107.9(2)
O4 S2 C21 102.07(18)
O7 S3 O8 119.7(2)
O7 S3 O9 103.92(18)
O8 S3 O9 108.96(17)
O7 S3 C27 110.78(19)
O8 S3 C27 108.27(18)
O9 S3 C27 104.01(17)
O11 S4 O12 120.3(2)
O11 S4 O10 103.90(19)
O12 S4 O10 108.37(16)
O11 S4 C9 111.66(18)
O12 S4 C9 108.51(19)
O10 S4 C9 102.42(18)
C11 O3 S1 118.1(2)
C15 O4 S2 118.2(3)
C31 O9 S3 119.5(2)
C35 O10 S4 117.2(2)
C10 O13 C41 119.5(3)
C4 O14 C46 118.0(4)
C22 O15 C51 117.2(3)
C26 O16 C56 118.6(3)
C3A N1A C2A 119.7(6)
C3A N1A C1A 119.9(5)
C2A N1A C1A 119.9(6)
C3B N1B C1B 122.2(5)
C3B N1B C2B 120.4(6)
C1B N1B C2B 117.4(5)
C10 C1 C2 121.3(4)
C10 C1 H1B 119.3
C2 C1 H1B 119.3
N1B C1B H1BA 109.5
N1B C1B H1BB 109.5
H1BA C1B H1BB 109.5
N1B C1B H1BC 109.5
H1BA C1B H1BC 109.5
H1BB C1B H1BC 109.5
N1A C1A H1AA 109.5
N1A C1A H1AB 109.5
H1AA C1A H1AB 109.5
N1A C1A H1AC 109.5
H1AA C1A H1AC 109.5
H1AB C1A H1AC 109.5
C3 C2 C1 121.4(4)
C3 C2 C7 119.5(3)
C1 C2 C7 119.1(3)
N1B C2B H2BA 109.5
N1B C2B H2BB 109.5
H2BA C2B H2BB 109.5
N1B C2B H2BC 109.5
H2BA C2B H2BC 109.5
H2BB C2B H2BC 109.5
N1A C2A H2AA 109.5
N1A C2A H2AB 109.5
H2AA C2A H2AB 109.5
N1A C2A H2AC 109.5
H2AA C2A H2AC 109.5
H2AB C2A H2AC 109.5
C4 C3 C2 120.2(4)
C4 C3 H3A 119.9
C2 C3 H3A 119.9
O1A C3A N1A 125.0(6)
O1A C3A H3AA 117.5
N1A C3A H3AA 117.5
O1B C3B N1B 124.7(8)
O1B C3B H3B 123.1
N1B C3B H3B 111.4
C3 C4 O14 124.9(4)
C3 C4 C5 120.2(4)
O14 C4 C5 114.8(4)
C6 C5 C4 121.3(4)
C6 C5 S1 116.7(3)
C4 C5 S1 122.0(3)
C5 C6 C7 119.7(4)
C5 C6 H6B 120.1
C7 C6 H6B 120.1
C8 C7 C6 122.1(4)
C8 C7 C2 119.0(4)
C6 C7 C2 118.9(3)
C9 C8 C7 120.5(4)
C9 C8 H8B 119.8
C7 C8 H8B 119.8
C8 C9 C10 121.3(3)
C8 C9 S4 117.4(3)
C10 C9 S4 121.1(3)
O13 C10 C1 126.4(4)
O13 C10 C9 114.9(3)
C1 C10 C9 118.7(4)
C12 C11 C20 122.9(4)
C12 C11 O3 117.9(4)
C20 C11 O3 119.0(3)
C11 C12 C13 119.4(4)
C11 C12 H12B 120.3
C13 C12 H12B 120.3
C12 C13 C14 122.1(4)
C12 C13 C18 118.4(3)
C14 C13 C18 119.5(3)
C15 C14 C13 119.6(4)
C15 C14 H14A 120.2
C13 C14 H14A 120.2
C14 C15 O4 119.4(4)
C14 C15 C16 122.1(4)
O4 C15 C16 118.4(3)
C17 C16 C15 119.4(4)
C17 C16 H16A 120.3
C15 C16 H16A 120.3
C16 C17 C18 120.8(4)
C16 C17 H17A 119.6
C18 C17 H17A 119.6
C19 C18 C13 119.6(4)
C19 C18 C17 121.9(4)
C13 C18 C17 118.5(4)
C20 C19 C18 121.2(4)
C20 C19 H19A 119.4
C18 C19 H19A 119.4
C19 C20 C11 118.5(4)
C19 C20 H20A 120.8
C11 C20 H20A 120.8
C30 C21 C22 121.0(4)
C30 C21 S2 118.0(3)
C22 C21 S2 120.6(3)
O15 C22 C23 124.4(4)
O15 C22 C21 115.6(3)
C23 C22 C21 120.0(4)
C22 C23 C24 120.1(4)
C22 C23 H23A 120.0
C24 C23 H23A 120.0
C25 C24 C23 121.6(4)
C25 C24 C29 119.0(4)
C23 C24 C29 119.4(4)
C26 C25 C24 121.4(4)
C26 C25 H25A 119.3
C24 C25 H25A 119.3
C25 C26 O16 126.3(4)
C25 C26 C27 119.1(4)
O16 C26 C27 114.6(3)
C28 C27 C26 121.6(3)
C28 C27 S3 117.5(3)
C26 C27 S3 120.9(3)
C27 C28 C29 120.1(4)
C27 C28 H28A 120.0
C29 C28 H28A 120.0
C30 C29 C28 122.4(4)
C30 C29 C24 118.7(4)
C28 C29 C24 118.8(4)
C21 C30 C29 120.8(4)
C21 C30 H30A 119.6
C29 C30 H30A 119.6
C32 C31 C40 123.3(4)
C32 C31 O9 117.8(3)
C40 C31 O9 118.9(3)
C31 C32 C33 118.6(3)
C31 C32 H32A 120.7
C33 C32 H32A 120.7
C34 C33 C32 120.9(3)
C34 C33 C38 120.0(3)
C32 C33 C38 119.1(3)
C35 C34 C33 118.9(3)
C35 C34 H34A 120.6
C33 C34 H34A 120.6
C34 C35 C36 122.7(4)
C34 C35 O10 119.1(3)
C36 C35 O10 118.1(4)
C37 C36 C35 119.2(4)
C37 C36 H36A 120.4
C35 C36 H36A 120.4
C36 C37 C38 121.0(4)
C36 C37 H37A 119.5
C38 C37 H37A 119.5
C39 C38 C37 122.9(4)
C39 C38 C33 118.9(4)
C37 C38 C33 118.1(4)
C40 C39 C38 121.1(4)
C40 C39 H39A 119.5
C38 C39 H39A 119.5
C39 C40 C31 119.0(4)
C39 C40 H40A 120.5
C31 C40 H40A 120.5
O13 C41 C42 101.6(6)
O13 C41 H41A 111.5
C42 C41 H41A 111.5
O13 C41 H41B 111.5
C42 C41 H41B 111.5
H41A C41 H41B 109.3
C43 C42 C41 117.1(7)
C43 C42 H42A 121.5
C41 C42 H42A 121.5
C42 C43 C44 123.8(5)
C42 C43 C45 120.3(12)
C44 C43 C45 95.8(11)
C42 C43 H43A 104.9
C44 C43 H43A 104.9
C45 C43 H43A 104.9
C43 C44 H44A 109.5
C43 C44 H44B 109.5
H44A C44 H44B 109.5
C43 C44 H44C 109.5
H44A C44 H44C 109.5
H44B C44 H44C 109.5
C43 C45 H45A 109.5
C43 C45 H45B 109.5
H45A C45 H45B 109.5
C43 C45 H45C 109.5
H45A C45 H45C 109.5
H45B C45 H45C 109.5
O14 C46 C47 111.2(5)
O14 C46 H46A 124.4
C47 C46 H46A 124.4
C46 C47 C48 114.9(6)
C46 C47 H47A 108.5
C48 C47 H47A 108.5
C46 C47 H47B 108.5
C48 C47 H47B 108.5
H47A C47 H47B 107.5
C49 C48 C50 110.5(7)
C49 C48 C47 127.3(9)
C50 C48 C47 96.9(7)
C49 C48 H48A 106.9
C50 C48 H48A 106.9
C47 C48 H48A 106.9
C48 C49 H49A 109.5
C48 C49 H49B 109.5
H49A C49 H49B 109.5
C48 C49 H49C 109.5
H49A C49 H49C 109.5
H49B C49 H49C 109.5
C48 C50 H50A 109.5
C48 C50 H50B 109.5
H50A C50 H50B 109.5
C48 C50 H50C 109.5
H50A C50 H50C 109.5
H50B C50 H50C 109.5
O15 C51 C52 106.5(4)
O15 C51 H51A 110.4
C52 C51 H51A 110.4
O15 C51 H51B 110.4
C52 C51 H51B 110.4
H51A C51 H51B 108.6
C53 C52 C51 116.4(5)
C53 C52 H52A 108.2
C51 C52 H52A 108.2
C53 C52 H52B 108.2
C51 C52 H52B 108.2
H52A C52 H52B 107.4
C55 C53 C52 125.9(9)
C55 C53 C54 115.1(6)
C52 C53 C54 112.1(7)
C55 C53 H53A 98.8
C52 C53 H53A 98.8
C54 C53 H53A 98.8
C53 C54 H54A 109.5
C53 C54 H54B 109.5
H54A C54 H54B 109.5
C53 C54 H54C 109.5
H54A C54 H54C 109.5
H54B C54 H54C 109.5
C53 C55 H55A 109.5
C53 C55 H55B 109.5
H55A C55 H55B 109.5
C53 C55 H55C 109.5
H55A C55 H55C 109.5
H55B C55 H55C 109.5
O16 C56 C57 106.1(4)
O16 C56 H56A 110.5
C57 C56 H56A 110.5
O16 C56 H56B 110.5
C57 C56 H56B 110.5
H56A C56 H56B 108.7
C56 C57 C58 113.0(4)
C56 C57 H57A 109.0
C58 C57 H57A 109.0
C56 C57 H57B 109.0
C58 C57 H57B 109.0
H57A C57 H57B 107.8
C57 C58 C60 112.2(5)
C57 C58 C59 107.7(6)
C60 C58 C59 112.6(6)
C57 C58 H58A 108.0
C60 C58 H58A 108.0
C59 C58 H58A 108.0
C58 C59 H59A 109.5
C58 C59 H59B 109.5
H59A C59 H59B 109.5
C58 C59 H59C 109.5
H59A C59 H59C 109.5
H59B C59 H59C 109.5
C58 C60 H60A 109.5
C58 C60 H60B 109.5
H60A C60 H60B 109.5
C58 C60 H60C 109.5
H60A C60 H60C 109.5
H60B C60 H60C 109.5

loop_
_geom_bond_atom_site_label_1
_geom_bond_atom_site_label_2
_geom_bond_distance
S1 O2 1.413(3)
S1 O1 1.436(3)
S1 O3 1.585(3)
S1 C5 1.766(4)
S2 O5 1.419(3)
S2 O6 1.428(3)
S2 O4 1.602(3)
S2 C21 1.766(4)
S3 O7 1.412(3)
S3 O8 1.424(3)
S3 O9 1.585(3)
S3 C27 1.763(4)
S4 O11 1.423(3)
S4 O12 1.424(3)
S4 O10 1.601(3)
S4 C9 1.756(4)
O1A C3A 1.212(7)
O1B C3B 1.208(8)
O3 C11 1.431(4)
O4 C15 1.413(5)
O9 C31 1.425(5)
O10 C35 1.424(4)
O13 C10 1.336(5)
O13 C41 1.432(6)
O14 C4 1.368(5)
O14 C46 1.432(6)
O15 C22 1.348(5)
O15 C51 1.469(6)
O16 C26 1.349(5)
O16 C56 1.450(5)
N1A C3A 1.336(7)
N1A C2A 1.404(6)
N1A C1A 1.453(8)
N1B C3B 1.323(8)
N1B C1B 1.433(6)
N1B C2B 1.435(8)
C1 C10 1.379(6)
C1 C2 1.411(5)
C1 H1B 0.9500
C1B H1BA 0.9800
C1B H1BB 0.9800
C1B H1BC 0.9800
C1A H1AA 0.9800
C1A H1AB 0.9800
C1A H1AC 0.9800
C2 C3 1.410(5)
C2 C7 1.431(5)
C2B H2BA 0.9800
C2B H2BB 0.9800
C2B H2BC 0.9800
C2A H2AA 0.9800
C2A H2AB 0.9800
C2A H2AC 0.9800
C3 C4 1.366(6)
C3 H3A 0.9500
C3A H3AA 0.9500
C3B H3B 0.9500
C4 C5 1.407(6)
C5 C6 1.371(5)
C6 C7 1.413(5)
C6 H6B 0.9500
C7 C8 1.411(5)
C8 C9 1.366(6)
C8 H8B 0.9500
C9 C10 1.427(5)
C11 C12 1.361(6)
C11 C20 1.403(6)
C12 C13 1.409(5)
C12 H12B 0.9500
C13 C14 1.411(5)
C13 C18 1.422(6)
C14 C15 1.355(5)
C14 H14A 0.9500
C15 C16 1.419(6)
C16 C17 1.348(6)
C16 H16A 0.9500
C17 C18 1.436(6)
C17 H17A 0.9500
C18 C19 1.410(6)
C19 C20 1.357(6)
C19 H19A 0.9500
C20 H20A 0.9500
C21 C30 1.361(6)
C21 C22 1.413(6)
C22 C23 1.376(6)
C23 C24 1.417(5)
C23 H23A 0.9500
C24 C25 1.414(6)
C24 C29 1.430(6)
C25 C26 1.347(6)
C25 H25A 0.9500
C26 C27 1.428(6)
C27 C28 1.358(6)
C28 C29 1.407(5)
C28 H28A 0.9500
C29 C30 1.406(6)
C30 H30A 0.9500
C31 C32 1.361(5)
C31 C40 1.389(6)
C32 C33 1.418(5)
C32 H32A 0.9500
C33 C34 1.415(5)
C33 C38 1.432(5)
C34 C35 1.354(5)
C34 H34A 0.9500
C35 C36 1.402(6)
C36 C37 1.375(6)
C36 H36A 0.9500
C37 C38 1.412(6)
C37 H37A 0.9500
C38 C39 1.404(6)
C39 C40 1.367(6)
C39 H39A 0.9500
C40 H40A 0.9500
C41 C42 1.617(10)
C41 H41A 0.9900
C41 H41B 0.9900
C42 C43 1.369(9)
C42 H42A 0.9500
C43 C44 1.4029
C43 C45 1.409(15)
C43 H43A 1.0000
C44 H44A 0.9800
C44 H44B 0.9800
C44 H44C 0.9800
C45 H45A 0.9800
C45 H45B 0.9800
C45 H45C 0.9800
C46 C47 1.443(9)
C46 H46A 0.9500
C47 C48 1.552(10)
C47 H47A 0.9900
C47 H47B 0.9900
C48 C49 1.426(13)
C48 C50 1.473(11)
C48 H48A 1.0000
C49 H49A 0.9800
C49 H49B 0.9800
C49 H49C 0.9800
C50 H50A 0.9800
C50 H50B 0.9800
C50 H50C 0.9800
C51 C52 1.518(7)
C51 H51A 0.9900
C51 H51B 0.9900
C52 C53 1.459(11)
C52 H52A 0.9900
C52 H52B 0.9900
C53 C55 1.431(9)
C53 C54 1.497(9)
C53 H53A 1.0000
C54 H54A 0.9800
C54 H54B 0.9800
C54 H54C 0.9800
C55 H55A 0.9800
C55 H55B 0.9800
C55 H55C 0.9800
C56 C57 1.511(7)
C56 H56A 0.9900
C56 H56B 0.9900
C57 C58 1.527(8)
C57 H57A 0.9900
C57 H57B 0.9900
C58 C60 1.534(12)
C58 C59 1.537(9)
C58 H58A 1.0000
C59 H59A 0.9800
C59 H59B 0.9800
C59 H59C 0.9800
C60 H60A 0.9800
C60 H60B 0.9800
C60 H60C 0.9800

loop_
_geom_torsion_atom_site_label_1
_geom_torsion_atom_site_label_2
_geom_torsion_atom_site_label_3
_geom_torsion_atom_site_label_4
_geom_torsion
O2 S1 O3 C11 162.8(3)
O1 S1 O3 C11 34.2(3)
C5 S1 O3 C11 -81.3(3)
O5 S2 O4 C15 -173.9(3)
O6 S2 O4 C15 -44.5(3)
C21 S2 O4 C15 69.4(3)
O7 S3 O9 C31 168.1(3)
O8 S3 O9 C31 39.4(3)
C27 S3 O9 C31 -75.9(3)
O11 S4 O10 C35 -169.5(3)
O12 S4 O10 C35 -40.4(3)
C9 S4 O10 C35 74.1(3)
C10 C1 C2 C3 176.3(4)
C10 C1 C2 C7 -2.4(6)
C1 C2 C3 C4 -176.7(4)
C7 C2 C3 C4 1.9(6)
C2A N1A C3A O1A 7.0(8)
C1A N1A C3A O1A 178.7(5)
C1B N1B C3B O1B -179.0(7)
C2B N1B C3B O1B 0.0(11)
C2 C3 C4 O14 176.9(4)
C2 C3 C4 C5 -4.0(6)
C46 O14 C4 C3 -13.3(6)
C46 O14 C4 C5 167.5(4)
C3 C4 C5 C6 3.6(6)
O14 C4 C5 C6 -177.2(4)
C3 C4 C5 S1 -176.3(3)
O14 C4 C5 S1 2.9(5)
O2 S1 C5 C6 -133.1(3)
O1 S1 C5 C6 -1.2(4)
O3 S1 C5 C6 115.5(3)
O2 S1 C5 C4 46.8(4)
O1 S1 C5 C4 178.8(3)
O3 S1 C5 C4 -64.6(3)
C4 C5 C6 C7 -1.0(6)
S1 C5 C6 C7 178.9(3)
C5 C6 C7 C8 178.5(4)
C5 C6 C7 C2 -1.0(6)
C3 C2 C7 C8 -178.9(4)
C1 C2 C7 C8 -0.2(5)
C3 C2 C7 C6 0.7(5)
C1 C2 C7 C6 179.3(4)
C6 C7 C8 C9 -178.2(4)
C2 C7 C8 C9 1.3(6)
C7 C8 C9 C10 0.1(6)
C7 C8 C9 S4 174.8(3)
O11 S4 C9 C8 139.0(3)
O12 S4 C9 C8 4.0(4)
O10 S4 C9 C8 -110.4(3)
O11 S4 C9 C10 -46.4(4)
O12 S4 C9 C10 178.7(3)
O10 S4 C9 C10 64.3(3)
C41 O13 C10 C1 7.2(7)
C41 O13 C10 C9 -174.3(4)
C2 C1 C10 O13 -177.8(4)
C2 C1 C10 C9 3.8(6)
C8 C9 C10 O13 178.7(4)
S4 C9 C10 O13 4.2(5)
C8 C9 C10 C1 -2.7(6)
S4 C9 C10 C1 -177.1(3)
S1 O3 C11 C12 -95.2(4)
S1 O3 C11 C20 89.0(4)
C20 C11 C12 C13 -0.2(6)
O3 C11 C12 C13 -175.9(4)
C11 C12 C13 C14 -179.7(4)
C11 C12 C13 C18 1.8(6)
C12 C13 C14 C15 -177.9(4)
C18 C13 C14 C15 0.6(6)
C13 C14 C15 O4 177.4(4)
C13 C14 C15 C16 0.7(7)
S2 O4 C15 C14 95.5(4)
S2 O4 C15 C16 -87.6(4)
C14 C15 C16 C17 -1.5(7)
O4 C15 C16 C17 -178.2(4)
C15 C16 C17 C18 1.0(7)
C12 C13 C18 C19 -2.4(6)
C14 C13 C18 C19 179.0(4)
C12 C13 C18 C17 177.5(4)
C14 C13 C18 C17 -1.0(6)
C16 C17 C18 C19 -179.8(5)
C16 C17 C18 C13 0.2(7)
C13 C18 C19 C20 1.6(7)
C17 C18 C19 C20 -178.4(5)
C18 C19 C20 C11 0.0(8)
C12 C11 C20 C19 -0.7(7)
O3 C11 C20 C19 174.9(4)
O5 S2 C21 C30 136.8(3)
O6 S2 C21 C30 2.1(4)
O4 S2 C21 C30 -112.5(3)
O5 S2 C21 C22 -49.8(4)
O6 S2 C21 C22 175.5(3)
O4 S2 C21 C22 60.9(3)
C51 O15 C22 C23 1.9(6)
C51 O15 C22 C21 -175.6(4)
C30 C21 C22 O15 -179.5(4)
S2 C21 C22 O15 7.3(5)
C30 C21 C22 C23 2.9(6)
S2 C21 C22 C23 -170.3(3)
O15 C22 C23 C24 -177.9(4)
C21 C22 C23 C24 -0.5(6)
C22 C23 C24 C25 177.7(4)
C22 C23 C24 C29 -1.5(6)
C23 C24 C25 C26 178.9(4)
C29 C24 C25 C26 -1.9(6)
C24 C25 C26 O16 179.9(4)
C24 C25 C26 C27 1.0(6)
C56 O16 C26 C25 -6.5(7)
C56 O16 C26 C27 172.5(4)
C25 C26 C27 C28 0.2(6)
O16 C26 C27 C28 -178.8(4)
C25 C26 C27 S3 -179.2(3)
O16 C26 C27 S3 1.7(5)
O7 S3 C27 C28 -124.0(3)
O8 S3 C27 C28 9.1(4)
O9 S3 C27 C28 124.9(3)
O7 S3 C27 C26 55.4(4)
O8 S3 C27 C26 -171.5(3)
O9 S3 C27 C26 -55.7(3)
C26 C27 C28 C29 -0.4(6)
S3 C27 C28 C29 179.0(3)
C27 C28 C29 C30 179.2(4)
C27 C28 C29 C24 -0.5(6)
C25 C24 C29 C30 -178.1(4)
C23 C24 C29 C30 1.2(6)
C25 C24 C29 C28 1.6(6)
C23 C24 C29 C28 -179.2(4)
C22 C21 C30 C29 -3.2(6)
S2 C21 C30 C29 170.1(3)
C28 C29 C30 C21 -178.5(4)
C24 C29 C30 C21 1.2(6)
S3 O9 C31 C32 -95.9(4)
S3 O9 C31 C40 87.5(4)
C40 C31 C32 C33 -0.6(6)
O9 C31 C32 C33 -177.1(3)
C31 C32 C33 C34 178.6(4)
C31 C32 C33 C38 -0.4(6)
C32 C33 C34 C35 -179.7(4)
C38 C33 C34 C35 -0.7(6)
C33 C34 C35 C36 1.7(6)
C33 C34 C35 O10 178.7(3)
S4 O10 C35 C34 90.5(4)
S4 O10 C35 C36 -92.4(4)
C34 C35 C36 C37 -1.0(7)
O10 C35 C36 C37 -178.0(4)
C35 C36 C37 C38 -0.8(7)
C36 C37 C38 C39 178.6(5)
C36 C37 C38 C33 1.7(7)
C34 C33 C38 C39 -178.0(4)
C32 C33 C38 C39 1.0(6)
C34 C33 C38 C37 -0.9(6)
C32 C33 C38 C37 178.1(4)
C37 C38 C39 C40 -177.6(5)
C33 C38 C39 C40 -0.7(7)
C38 C39 C40 C31 -0.3(7)
C32 C31 C40 C39 1.0(7)
O9 C31 C40 C39 177.4(4)
C10 O13 C41 C42 155.4(5)
O13 C41 C42 C43 77.7(9)
C41 C42 C43 C44 -146.7(5)
C41 C42 C43 C45 91.1(15)
C4 O14 C46 C47 -156.4(5)
O14 C46 C47 C48 57.2(8)
C46 C47 C48 C49 52.8(11)
C46 C47 C48 C50 175.1(7)
C22 O15 C51 C52 -177.2(4)
O15 C51 C52 C53 -79.0(9)
C51 C52 C53 C55 41.5(17)
C51 C52 C53 C54 -169.3(9)
C26 O16 C56 C57 -168.4(4)
O16 C56 C57 C58 62.2(6)
C56 C57 C58 C60 60.8(7)
C56 C57 C58 C59 -174.7(5)
